data_4310520
loop_
_publ_author_name
'Ramaswamy Murugavel'
'Malaichamy Sathiyendiran'
'Ramasamy Pothiraja'
'Mrinalini G. Walawalkar'
'Talal Mallah'
'Eric Rivi\'ere'

_publ_section_title
;
 Monomeric, Tetrameric, and Polymeric Copper Di-tert-butyl Phosphate
 Complexes Containing Pyridine Ancillary Ligands
;
_journal_name_full 'Inorganic Chemistry'
_journal_page_first 945
_journal_page_last 953
_journal_paper_doi 10.1021/ic0349508
_journal_volume 43
_journal_year 2004
_chemical_formula_sum 'C26 H48 Cu N2 O9 P2'
_chemical_formula_weight 658.14
_chemical_name_systematic
;
 ?
;
_space_group_IT_number 68
_symmetry_cell_setting orthorhombic
_symmetry_space_group_name_Hall '-C 2a 2c'
_symmetry_space_group_name_H-M 'C c c b :2'
_atom_sites_solution_hydrogens geom
_atom_sites_solution_primary direct
_atom_sites_solution_secondary difmap
_audit_creation_method SHELXL-97
_cell_angle_alpha 90.00
_cell_angle_beta 90.00
_cell_angle_gamma 90.00
_cell_formula_units_Z 16
_cell_length_a 26.808(6)
_cell_length_b 47.570(6)
_cell_length_c 10.818(2)
_cell_measurement_reflns_used 0
_cell_measurement_temperature 293(2)
_cell_measurement_theta_max 0
_cell_measurement_theta_min 0
_cell_volume 13796(4)
_computing_cell_refinement 'CAD4 Express (Enraf Nonius, 1994)'
_computing_data_collection 'CAD4 Express (Enraf Nonius, 1994)'
_computing_data_reduction 'XCAD4 (Harms & Wocadlo, 1995)'
_computing_molecular_graphics 'Ortep-3 for Windows (Farrugia, 1997)'
_computing_publication_material 'WinGX publication routines (Farrugia, 1999)'
_computing_structure_refinement 'SHELXL-97 (Sheldrick, 1997)'
_computing_structure_solution 'SHELXS-97 (Sheldrick, 1997)'
_diffrn_ambient_temperature 293(2)
_diffrn_measured_fraction_theta_full 0.999
_diffrn_measured_fraction_theta_max 0.999
_diffrn_measurement_device_type 'Enraf Nonius TurboCAD4'
_diffrn_measurement_method 'non-profiled omega scans'
_diffrn_radiation_monochromator graphite
_diffrn_radiation_source 'fine-focus sealed tube'
_diffrn_radiation_type MoK\a
_diffrn_radiation_wavelength 0.71073
_diffrn_reflns_av_R_equivalents 0.0000
_diffrn_reflns_av_sigmaI/netI 0.1128
_diffrn_reflns_limit_h_max 0
_diffrn_reflns_limit_h_min -31
_diffrn_reflns_limit_k_max 0
_diffrn_reflns_limit_k_min -56
_diffrn_reflns_limit_l_max 12
_diffrn_reflns_limit_l_min 0
_diffrn_reflns_number 6050
_diffrn_reflns_theta_full 24.96
_diffrn_reflns_theta_max 24.96
_diffrn_reflns_theta_min 1.52
_diffrn_standards_decay_% 23
_diffrn_standards_interval_time 60
_diffrn_standards_number 3
_exptl_absorpt_coefficient_mu 0.772
_exptl_crystal_colour blue
_exptl_crystal_density_diffrn 1.267
_exptl_crystal_density_method 'not measured'
_exptl_crystal_description block
_exptl_crystal_F_000 5584
_exptl_crystal_size_max 0.1
_exptl_crystal_size_mid 0.1
_exptl_crystal_size_min 0.1
_refine_diff_density_max 1.467
_refine_diff_density_min -1.485
_refine_diff_density_rms 0.126
_refine_ls_extinction_coef 0.00000(3)
_refine_ls_extinction_expression Fc^*^=kFc[1+0.001xFc^2^\l^3^/sin(2\q)]^-1/4^
_refine_ls_extinction_method SHELXL
_refine_ls_goodness_of_fit_ref 1.083
_refine_ls_hydrogen_treatment mixed
_refine_ls_matrix_type full
_refine_ls_number_parameters 361
_refine_ls_number_reflns 6050
_refine_ls_number_restraints 49
_refine_ls_restrained_S_all 1.086
_refine_ls_R_factor_all 0.2797
_refine_ls_R_factor_gt 0.1084
_refine_ls_shift/su_max 1.180
_refine_ls_shift/su_mean 0.003
_refine_ls_structure_factor_coef Fsqd
_refine_ls_weighting_details 'calc w=1/[\s^2^(Fo^2^)+(0.2000P)^2^+0.0000P] where P=(Fo^2^+2Fc^2^)/3'
_refine_ls_weighting_scheme calc
_refine_ls_wR_factor_gt 0.3080
_refine_ls_wR_factor_ref 0.3953
_reflns_number_gt 2176
_reflns_number_total 6050
_reflns_threshold_expression >2sigma(I)
_cod_data_source_file ic0349508si20031012_070004_1.cif
_cod_data_source_block rm088a(Polymer1)
_cod_original_sg_symbol_H-M 'C c c b'
_cod_database_code 4310520

loop_
_symmetry_equiv_pos_as_xyz
'x, y, z'
'-x, -y+1/2, z'
'x, -y, -z+1/2'
'-x, y+1/2, -z+1/2'
'x+1/2, y+1/2, z'
'-x+1/2, -y+1, z'
'x+1/2, -y+1/2, -z+1/2'
'-x+1/2, y+1, -z+1/2'
'-x, -y, -z'
'x, y-1/2, -z'
'-x, y, z-1/2'
'x, -y-1/2, z-1/2'
'-x+1/2, -y+1/2, -z'
'x+1/2, y, -z'
'-x+1/2, y+1/2, z-1/2'
'x+1/2, -y, z-1/2'

loop_
_atom_site_label
_atom_site_type_symbol
_atom_site_fract_x
_atom_site_fract_y
_atom_site_fract_z
_atom_site_U_iso_or_equiv
_atom_site_adp_type
_atom_site_occupancy
_atom_site_symmetry_multiplicity
_atom_site_calc_flag
_atom_site_refinement_flags
_atom_site_disorder_assembly
_atom_site_disorder_group
Cu1 Cu 0.2500 0.2500 0.0000 0.0582(6) Uani 1 2 d S . .
Cu2 Cu 0.0000 0.0000 0.0000 0.193(2) Uani 1 2 d S . .
P1 P 0.17175(8) 0.29859(5) 0.0215(2) 0.0448(7) Uani 1 1 d . . .
P2 P 0.07824(14) 0.04870(8) 0.0038(10) 0.192(4) Uani 1 1 d D . .
N1 N 0.1895(3) 0.22676(14) 0.0351(8) 0.055(2) Uani 1 1 d . . .
O1 O 0.2095(2) 0.28238(12) -0.0465(6) 0.0527(18) Uani 1 1 d . . .
O2 O 0.1750(2) 0.29788(14) 0.1605(6) 0.073(2) Uani 1 1 d . . .
O3 O 0.11891(19) 0.28778(11) -0.0224(6) 0.0572(18) Uani 1 1 d . . .
O4 O 0.1707(2) 0.32995(11) -0.0255(6) 0.0606(18) Uani 1 1 d . . .
O5 O 0.2500 0.26771(16) 0.2500 0.068(3) Uani 1 2 d S . .
O6 O 0.0429(3) 0.03251(18) 0.0005(18) 0.276(11) Uani 1 1 d . . .
O7A O 0.0785(8) 0.0484(4) 0.179(3) 0.199(13) Uani 0.50 1 d PD . .
O7B O 0.0780(8) 0.0480(5) -0.170(3) 0.211(15) Uani 0.50 1 d PD . .
O8 O 0.0804(3) 0.07931(18) 0.0019(15) 0.217(8) Uani 1 1 d . . .
O9 O 0.1308(3) 0.03818(17) 0.0018(15) 0.217(8) Uani 1 1 d . . .
O10 O -0.0019(6) -0.0170(4) -0.241(3) 0.372(14) Uani 1 1 d . . .
C1 C 0.1570(4) 0.2212(2) -0.0545(10) 0.071(3) Uani 1 1 d . . .
H1 H 0.1607 0.2297 -0.1313 0.085 Uiso 1 1 calc R . .
C2 C 0.1174(4) 0.2027(2) -0.0351(11) 0.073(3) Uani 1 1 d . . .
H2 H 0.0969 0.1975 -0.1006 0.088 Uiso 1 1 calc R . .
C3 C 0.1091(4) 0.1924(2) 0.0778(11) 0.067(3) Uani 1 1 d . . .
H3 H 0.0814 0.1812 0.0926 0.081 Uiso 1 1 calc R . .
C4 C 0.1412(3) 0.1985(2) 0.1712(10) 0.070(3) Uani 1 1 d . . .
H4 H 0.1362 0.1912 0.2498 0.084 Uiso 1 1 calc R . .
C5 C 0.1815(3) 0.21595(18) 0.1467(10) 0.063(3) Uani 1 1 d . . .
H5 H 0.2036 0.2202 0.2103 0.076 Uiso 1 1 calc R . .
C6 C 0.0704(3) 0.2927(2) 0.0280(10) 0.063(3) Uani 1 1 d . . .
C7 C 0.0624(4) 0.2706(3) 0.1259(12) 0.105(4) Uani 1 1 d . . .
H7A H 0.0665 0.2523 0.0900 0.157 Uiso 1 1 calc R . .
H7B H 0.0293 0.2723 0.1588 0.157 Uiso 1 1 calc R . .
H7C H 0.0863 0.2731 0.1910 0.157 Uiso 1 1 calc R . .
C8 C 0.0368(4) 0.2869(4) -0.0791(14) 0.148(7) Uani 1 1 d . . .
H8A H 0.0426 0.2682 -0.1086 0.221 Uiso 1 1 calc R . .
H8B H 0.0437 0.3001 -0.1441 0.221 Uiso 1 1 calc R . .
H8C H 0.0027 0.2888 -0.0535 0.221 Uiso 1 1 calc R . .
C9 C 0.0652(4) 0.3215(3) 0.0821(15) 0.139(6) Uani 1 1 d . . .
H9A H 0.0875 0.3235 0.1510 0.209 Uiso 1 1 calc R . .
H9B H 0.0314 0.3243 0.1095 0.209 Uiso 1 1 calc R . .
H9C H 0.0732 0.3353 0.0205 0.209 Uiso 1 1 calc R . .
C10 C 0.2031(4) 0.35228(18) 0.0036(11) 0.069(3) Uani 1 1 d . . .
C11 C 0.2558(5) 0.3429(2) 0.0193(13) 0.134(7) Uani 1 1 d . . .
H11A H 0.2576 0.3292 0.0845 0.201 Uiso 1 1 calc R . .
H11B H 0.2763 0.3588 0.0399 0.201 Uiso 1 1 calc R . .
H11C H 0.2674 0.3346 -0.0563 0.201 Uiso 1 1 calc R . .
C12 C 0.1859(5) 0.3666(3) 0.1183(14) 0.137(6) Uani 1 1 d . . .
H12A H 0.1874 0.3537 0.1864 0.206 Uiso 1 1 calc R . .
H12B H 0.1522 0.3730 0.1075 0.206 Uiso 1 1 calc R . .
H12C H 0.2071 0.3825 0.1349 0.206 Uiso 1 1 calc R . .
C13 C 0.2014(2) 0.37290(11) -0.0933(9) 0.162(7) Uani 1 1 d . . .
H13A H 0.1678 0.3794 -0.1037 0.243 Uiso 1 1 calc R . .
H13B H 0.2129 0.3646 -0.1691 0.243 Uiso 1 1 calc R . .
H13C H 0.2225 0.3885 -0.0720 0.243 Uiso 1 1 calc R . .
N2 N 0.0600(2) -0.02345(11) -0.0030(9) 0.356(13) Uani 1 1 d RU . .
C14 C 0.0698(2) -0.03536(11) -0.1177(9) 0.405(13) Uani 1 1 d RU . .
H14 H 0.0485 -0.0320 -0.1838 0.486 Uiso 1 1 calc R . .
C15 C 0.1116(2) -0.05230(11) -0.1337(9) 0.407(13) Uani 1 1 d RU . .
H15 H 0.1181 -0.0603 -0.2105 0.488 Uiso 1 1 calc R . .
C16 C 0.1435(2) -0.05733(11) -0.0349(9) 0.417(14) Uani 1 1 d RU . .
H16 H 0.1714 -0.0687 -0.0456 0.500 Uiso 1 1 calc R . .
C17 C 0.1337(2) -0.04542(11) 0.0799(9) 0.438(15) Uani 1 1 d RU . .
H17 H 0.1550 -0.0488 0.1460 0.526 Uiso 1 1 calc R . .
C18 C 0.0919(2) -0.02848(11) 0.0958(9) 0.440(14) Uani 1 1 d RU . .
H18 H 0.0853 -0.0205 0.1726 0.528 Uiso 1 1 calc R . .
C19 C 0.0467(6) 0.1032(3) 0.013(3) 0.181(10) Uani 1 1 d . . .
C20 C 0.0570(7) 0.1212(4) -0.095(2) 0.260(15) Uani 1 1 d . . .
H20A H 0.0911 0.1274 -0.0930 0.391 Uiso 1 1 calc R . .
H20B H 0.0353 0.1373 -0.0937 0.391 Uiso 1 1 calc R . .
H20C H 0.0513 0.1107 -0.1698 0.391 Uiso 1 1 calc R . .
C21 C -0.0077(5) 0.0925(3) 0.008(3) 0.35(2) Uani 1 1 d . . .
H21A H -0.0139 0.0804 0.0770 0.527 Uiso 1 1 calc R . .
H21B H -0.0129 0.0823 -0.0677 0.527 Uiso 1 1 calc R . .
H21C H -0.0302 0.1082 0.0106 0.527 Uiso 1 1 calc R . .
C22 C 0.0581(7) 0.1171(4) 0.140(2) 0.256(14) Uani 1 1 d . . .
H22A H 0.0513 0.1039 0.2048 0.385 Uiso 1 1 calc R . .
H22B H 0.0375 0.1334 0.1503 0.385 Uiso 1 1 calc R . .
H22C H 0.0926 0.1225 0.1429 0.385 Uiso 1 1 calc R . .
C23 C 0.1788(5) 0.0441(4) -0.001(4) 0.248(17) Uani 1 1 d . . .
C24 C 0.1882(7) 0.0721(4) 0.009(4) 0.71(6) Uani 1 1 d . . .
H24A H 0.1731 0.0793 0.0828 1.063 Uiso 1 1 calc R . .
H24B H 0.1744 0.0817 -0.0617 1.063 Uiso 1 1 calc R . .
H24C H 0.2236 0.0752 0.0116 1.063 Uiso 1 1 calc R . .
C25 C 0.1992(12) 0.0276(7) -0.105(4) 0.49(4) Uani 1 1 d . . .
H25A H 0.1917 0.0081 -0.0926 0.736 Uiso 1 1 calc R . .
H25B H 0.2347 0.0301 -0.1086 0.736 Uiso 1 1 calc R . .
H25C H 0.1844 0.0339 -0.1806 0.736 Uiso 1 1 calc R . .
C26 C 0.2021(13) 0.0310(7) 0.097(4) 0.43(4) Uani 1 1 d . . .
H26A H 0.1916 0.0117 0.1008 0.642 Uiso 1 1 calc R . .
H26B H 0.1934 0.0404 0.1724 0.642 Uiso 1 1 calc R . .
H26C H 0.2376 0.0318 0.0854 0.642 Uiso 1 1 calc R . .

loop_
_atom_site_aniso_label
_atom_site_aniso_U_11
_atom_site_aniso_U_22
_atom_site_aniso_U_33
_atom_site_aniso_U_23
_atom_site_aniso_U_13
_atom_site_aniso_U_12
Cu1 0.0203(7) 0.0360(8) 0.1182(16) 0.0230(9) 0.0075(9) 0.0028(7)
Cu2 0.0322(11) 0.0530(13) 0.493(7) -0.005(3) 0.001(2) -0.0054(11)
P1 0.0312(11) 0.0381(12) 0.0649(18) 0.0020(12) -0.0019(12) 0.0015(9)
P2 0.0389(19) 0.044(2) 0.493(13) 0.008(5) -0.001(6) -0.0056(15)
N1 0.036(4) 0.045(4) 0.084(7) 0.018(4) -0.003(4) -0.005(4)
O1 0.032(3) 0.041(3) 0.086(5) 0.014(3) 0.004(3) 0.002(3)
O2 0.066(4) 0.087(5) 0.067(5) -0.003(4) -0.011(4) 0.016(4)
O3 0.029(3) 0.046(3) 0.097(5) -0.006(3) 0.003(3) 0.003(3)
O4 0.058(4) 0.028(3) 0.095(5) -0.003(3) -0.001(4) 0.003(3)
O5 0.050(5) 0.027(4) 0.127(9) 0.000 0.014(5) 0.000
O6 0.057(6) 0.033(4) 0.74(4) -0.012(10) 0.020(12) -0.005(4)
O7A 0.106(17) 0.057(13) 0.43(4) 0.05(2) -0.01(3) 0.003(11)
O7B 0.088(16) 0.12(2) 0.43(5) 0.03(3) 0.01(3) -0.062(14)
O8 0.070(6) 0.047(5) 0.53(2) -0.017(9) 0.004(9) -0.015(5)
O9 0.041(5) 0.067(6) 0.54(3) -0.004(9) -0.011(9) -0.005(5)
O10 0.276(19) 0.24(2) 0.60(4) -0.08(3) 0.06(3) 0.034(14)
C1 0.064(7) 0.082(8) 0.066(8) 0.012(6) 0.017(6) 0.002(6)
C2 0.052(6) 0.071(7) 0.097(10) -0.003(6) -0.001(6) -0.011(6)
C3 0.055(6) 0.064(6) 0.083(8) -0.001(6) -0.002(6) -0.030(5)
C4 0.068(7) 0.076(7) 0.066(7) 0.011(6) 0.003(6) -0.027(6)
C5 0.062(7) 0.049(6) 0.079(8) -0.004(5) -0.020(6) -0.020(5)
C6 0.027(5) 0.062(6) 0.100(9) -0.010(6) -0.001(5) 0.002(4)
C7 0.067(8) 0.126(11) 0.122(12) 0.009(9) 0.026(7) -0.023(8)
C8 0.048(8) 0.25(2) 0.141(14) 0.025(13) -0.014(9) -0.012(10)
C9 0.085(10) 0.127(13) 0.205(17) -0.039(11) 0.041(10) 0.041(9)
C10 0.061(6) 0.034(5) 0.113(9) -0.001(6) -0.002(6) 0.003(4)
C11 0.069(9) 0.069(8) 0.26(2) -0.042(10) -0.013(11) -0.004(7)
C12 0.144(14) 0.089(10) 0.179(16) -0.067(10) -0.003(11) 0.006(9)
C13 0.134(14) 0.082(10) 0.27(2) 0.063(12) 0.024(14) 0.000(10)
N2 0.035(6) 0.027(6) 1.01(4) -0.090(12) -0.028(13) 0.000(5)
C14 0.153(15) 0.086(14) 0.98(4) -0.03(2) 0.041(19) 0.064(12)
C15 0.097(14) 0.150(16) 0.97(4) -0.04(2) 0.053(19) 0.028(12)
C16 0.051(9) 0.116(14) 1.08(4) -0.085(19) -0.035(15) -0.034(9)
C17 0.122(14) 0.086(13) 1.11(4) -0.15(2) -0.156(19) 0.036(10)
C18 0.107(14) 0.122(16) 1.09(4) -0.14(2) -0.120(19) 0.028(11)
C19 0.073(10) 0.058(9) 0.41(3) 0.035(15) -0.007(15) 0.010(7)
C20 0.26(3) 0.121(16) 0.40(4) 0.11(2) -0.07(2) -0.077(18)
C21 0.047(9) 0.046(8) 0.96(7) 0.03(2) -0.041(19) 0.012(7)
C22 0.27(3) 0.16(2) 0.35(4) -0.07(2) 0.02(2) -0.08(2)
C23 0.036(8) 0.101(14) 0.61(6) -0.02(2) -0.03(2) -0.003(8)
C24 0.064(12) 0.063(12) 2.00(18) -0.04(4) -0.05(3) -0.026(10)
C25 0.18(3) 0.45(6) 0.84(12) 0.32(6) 0.19(5) 0.20(4)
C26 0.21(3) 0.38(5) 0.69(9) -0.21(5) -0.20(5) 0.19(4)

loop_
_atom_type_symbol
_atom_type_description
_atom_type_scat_dispersion_real
_atom_type_scat_dispersion_imag
_atom_type_scat_source
C C 0.0033 0.0016 'International Tables Vol C Tables 4.2.6.8 and 6.1.1.4'
H H 0.0000 0.0000 'International Tables Vol C Tables 4.2.6.8 and 6.1.1.4'
Cu Cu 0.3201 1.2651 'International Tables Vol C Tables 4.2.6.8 and 6.1.1.4'
N N 0.0061 0.0033 'International Tables Vol C Tables 4.2.6.8 and 6.1.1.4'
O O 0.0106 0.0060 'International Tables Vol C Tables 4.2.6.8 and 6.1.1.4'
P P 0.1023 0.0942 'International Tables Vol C Tables 4.2.6.8 and 6.1.1.4'

loop_
_geom_angle_atom_site_label_1
_geom_angle_atom_site_label_2
_geom_angle_atom_site_label_3
_geom_angle
_geom_angle_site_symmetry_1
_geom_angle_site_symmetry_3
_geom_angle_publ_flag
O1 Cu1 O1 180.0(2) 13 . ?
O1 Cu1 N1 88.1(3) 13 . ?
O1 Cu1 N1 91.9(3) . . ?
O1 Cu1 N1 91.9(3) 13 13 ?
O1 Cu1 N1 88.1(3) . 13 ?
N1 Cu1 N1 180.0(4) . 13 ?
O6 Cu2 O6 180.0(5) . 9 ?
O6 Cu2 N2 88.1(3) . . ?
O6 Cu2 N2 91.9(3) 9 . ?
O6 Cu2 N2 91.9(3) . 9 ?
O6 Cu2 N2 88.1(3) 9 9 ?
N2 Cu2 N2 180.0(4) . 9 ?
O1 P1 O2 116.6(4) . . ?
O1 P1 O4 110.4(3) . . ?
O2 P1 O4 110.1(4) . . ?
O1 P1 O3 107.2(3) . . ?
O2 P1 O3 110.2(4) . . ?
O4 P1 O3 101.2(3) . . ?
O6 P2 O8 131.3(6) . . ?
O6 P2 O9 121.3(6) . . ?
O8 P2 O9 107.3(5) . . ?
O6 P2 O7B 87.5(12) . . ?
O8 P2 O7B 90.2(11) . . ?
O9 P2 O7B 89.0(10) . . ?
O6 P2 O7A 91.6(12) . . ?
O8 P2 O7A 91.2(10) . . ?
O9 P2 O7A 90.5(10) . . ?
O7B P2 O7A 178.6(9) . . ?
C5 N1 C1 118.6(8) . . ?
C5 N1 Cu1 121.1(6) . . ?
C1 N1 Cu1 120.2(7) . . ?
P1 O1 Cu1 132.0(4) . . ?
C6 O3 P1 130.4(6) . . ?
C10 O4 P1 129.1(6) . . ?
P2 O6 Cu2 165.7(7) . . ?
P2 O8 C19 139.0(9) . . ?
C23 O9 P2 148.1(11) . . ?
N1 C1 C2 121.0(10) . . ?
C3 C2 C1 119.7(10) . . ?
C2 C3 C4 119.8(9) . . ?
C3 C4 C5 118.6(9) . . ?
N1 C5 C4 122.0(9) . . ?
O3 C6 C8 102.8(9) . . ?
O3 C6 C9 112.7(8) . . ?
C8 C6 C9 114.5(11) . . ?
O3 C6 C7 106.4(8) . . ?
C8 C6 C7 109.3(10) . . ?
C9 C6 C7 110.6(11) . . ?
O4 C10 C13 109.5(9) . . ?
O4 C10 C12 110.0(9) . . ?
C13 C10 C12 106.6(9) . . ?
O4 C10 C11 112.6(8) . . ?
C13 C10 C11 108.4(9) . . ?
C12 C10 C11 109.5(11) . . ?
C14 N2 C18 120.0 . . ?
C14 N2 Cu2 113.7(3) . . ?
C18 N2 Cu2 126.3(3) . . ?
C15 C14 N2 120.0 . . ?
C14 C15 C16 120.0 . . ?
C15 C16 C17 120.0 . . ?
C18 C17 C16 120.0 . . ?
C17 C18 N2 120.0 . . ?
O8 C19 C20 106(2) . . ?
O8 C19 C21 108.9(12) . . ?
C20 C19 C21 110(2) . . ?
O8 C19 C22 106.3(18) . . ?
C20 C19 C22 114.8(16) . . ?
C21 C19 C22 111(2) . . ?
O9 C23 C24 112.8(17) . . ?
O9 C23 C26 109(4) . . ?
C24 C23 C26 108(3) . . ?
O9 C23 C25 105(3) . . ?
C24 C23 C25 121(4) . . ?
C26 C23 C25 100(2) . . ?

loop_
_geom_bond_atom_site_label_1
_geom_bond_atom_site_label_2
_geom_bond_distance
_geom_bond_site_symmetry_2
_geom_bond_publ_flag
Cu1 O1 1.951(5) 13 ?
Cu1 O1 1.951(5) . ?
Cu1 N1 2.000(7) . ?
Cu1 N1 2.000(7) 13 ?
Cu2 O6 1.927(9) . ?
Cu2 O6 1.927(9) 9 ?
Cu2 N2 1.957(6) . ?
Cu2 N2 1.957(6) 9 ?
P1 O1 1.469(6) . ?
P1 O2 1.506(7) . ?
P1 O4 1.577(6) . ?
P1 O3 1.580(6) . ?
P2 O6 1.222(9) . ?
P2 O8 1.457(9) . ?
P2 O9 1.495(9) . ?
P2 O7B 1.88(3) . ?
P2 O7A 1.89(3) . ?
N1 C5 1.330(11) . ?
N1 C1 1.330(12) . ?
O3 C6 1.429(10) . ?
O4 C10 1.407(10) . ?
O8 C19 1.458(16) . ?
O9 C23 1.319(15) . ?
O10 O10 1.63(4) 3_554 ?
C1 C2 1.394(13) . ?
C2 C3 1.333(13) . ?
C3 C4 1.358(13) . ?
C4 C5 1.388(12) . ?
C6 C8 1.494(16) . ?
C6 C9 1.497(14) . ?
C6 C7 1.509(14) . ?
C10 C13 1.436(13) . ?
C10 C12 1.489(16) . ?
C10 C11 1.492(14) . ?
N2 C14 1.3900 . ?
N2 C18 1.3900 . ?
C14 C15 1.3900 . ?
C15 C16 1.3900 . ?
C16 C17 1.3900 . ?
C17 C18 1.3900 . ?
C19 C20 1.48(3) . ?
C19 C21 1.547(19) . ?
C19 C22 1.55(3) . ?
C23 C24 1.36(2) . ?
C23 C26 1.37(5) . ?
C23 C25 1.48(5) . ?
